data_1544279
loop_
_publ_author_name
'Knopf, Ioana'
'Tofan, Daniel'
'Beetstra, Dirk'
'Al-Nezari, Abdulaziz'
'Al-Bahily, Khalid'
'Cummins, Christopher C.'

_publ_section_title
;
 A family of cis-macrocyclic diphosphines: modular, stereoselective
 synthesis and application in catalytic CO2/ethylene coupling
;
_journal_issue 2
_journal_name_full 'Chem. Sci.'
_journal_page_first 1463
_journal_paper_doi 10.1039/C6SC03614G
_journal_volume 8
_journal_year 2017
_chemical_formula_sum 'C14 H22 Cl6 I2 P2'
_chemical_formula_weight 718.75
_chemical_name_systematic
; 
 ? 
;
_space_group_crystal_system monoclinic
_space_group_IT_number 15
_space_group_name_Hall '-C 2yc'
_space_group_name_H-M_alt 'C 1 2/c 1'
_symmetry_space_group_name_Hall '-C 2yc'
_symmetry_space_group_name_H-M 'C 1 2/c 1'
_atom_sites_solution_hydrogens geom
_atom_sites_solution_primary direct
_atom_sites_solution_secondary difmap
_audit_creation_method SHELXL-2013
_audit_update_record
;
2016-09-21 deposited with the CCDC.
2016-10-11 downloaded from the CCDC.
;
_cell_angle_alpha 90
_cell_angle_beta 98.051(2)
_cell_angle_gamma 90
_cell_formula_units_Z 8
_cell_length_a 23.5655(16)
_cell_length_b 10.2998(7)
_cell_length_c 20.9628(14)
_cell_measurement_reflns_used 9304
_cell_measurement_temperature 100(2)
_cell_measurement_theta_max 30.85
_cell_measurement_theta_min 2.44
_cell_volume 5037.9(6)
_computing_cell_refinement 'SAINT 7.46A (Bruker-AXS, 2011)'
_computing_data_collection 'APEX2 v2011.4.0 (Bruker-AXS, 2011)'
_computing_data_reduction 'SAINT 7.46A (Bruker-AXS, 2011)'
_computing_molecular_graphics 'Bruker SHELXTL'
_computing_publication_material 'Bruker SHELXTL'
_computing_structure_refinement 'SHELXL-2013 (Sheldrick, 2013)'
_computing_structure_solution 'SHELXS-97 (Sheldrick, 2008)'
_diffrn_ambient_temperature 100(2)
_diffrn_detector_area_resol_mean 8.3
_diffrn_measured_fraction_theta_full 1.000
_diffrn_measured_fraction_theta_max 1.000
_diffrn_measurement_device_type 'Bruker Smart APEX2 CCD'
_diffrn_measurement_method '\f and \w scans'
_diffrn_radiation_type MoK\a
_diffrn_radiation_wavelength 0.71073
_diffrn_reflns_av_R_equivalents 0.0337
_diffrn_reflns_av_unetI/netI 0.0214
_diffrn_reflns_Laue_measured_fraction_full 1.000
_diffrn_reflns_Laue_measured_fraction_max 1.000
_diffrn_reflns_limit_h_max 33
_diffrn_reflns_limit_h_min -33
_diffrn_reflns_limit_k_max 14
_diffrn_reflns_limit_k_min -14
_diffrn_reflns_limit_l_max 29
_diffrn_reflns_limit_l_min -29
_diffrn_reflns_number 53977
_diffrn_reflns_point_group_measured_fraction_full 1.000
_diffrn_reflns_point_group_measured_fraction_max 1.000
_diffrn_reflns_theta_full 25.242
_diffrn_reflns_theta_max 30.508
_diffrn_reflns_theta_min 1.745
_diffrn_source 'I\mS micro-focus sealed tube, multilayer optics'
_exptl_absorpt_coefficient_mu 3.259
_exptl_absorpt_correction_T_max 0.8540
_exptl_absorpt_correction_T_min 0.3556
_exptl_absorpt_correction_type multi-scan
_exptl_absorpt_process_details 'SADABS (Sheldrick, 2009)'
_exptl_crystal_colour colourless
_exptl_crystal_density_diffrn 1.895
_exptl_crystal_density_method 'not measured'
_exptl_crystal_description prism
_exptl_crystal_F_000 2752
_exptl_crystal_size_max 0.400
_exptl_crystal_size_mid 0.100
_exptl_crystal_size_min 0.050
_refine_diff_density_max 1.451
_refine_diff_density_min -0.572
_refine_diff_density_rms 0.090
_refine_ls_extinction_method none
_refine_ls_goodness_of_fit_ref 1.046
_refine_ls_hydrogen_treatment constr
_refine_ls_matrix_type full
_refine_ls_number_parameters 287
_refine_ls_number_reflns 7692
_refine_ls_number_restraints 132
_refine_ls_restrained_S_all 1.037
_refine_ls_R_factor_all 0.0248
_refine_ls_R_factor_gt 0.0204
_refine_ls_shift/su_max 0.004
_refine_ls_shift/su_mean 0.000
_refine_ls_structure_factor_coef Fsqd
_refine_ls_weighting_details 'w=1/[\s^2^(Fo^2^)+(0.0208P)^2^+7.9204P] where P=(Fo^2^+2Fc^2^)/3'
_refine_ls_weighting_scheme calc
_refine_ls_wR_factor_gt 0.0482
_refine_ls_wR_factor_ref 0.0503
_reflns_Friedel_coverage 0.000
_reflns_number_gt 6922
_reflns_number_total 7692
_reflns_threshold_expression 'I > 2\s(I)'
_cod_data_source_file c6sc03614g2.cif
_cod_data_source_block X8_12021
_cod_depositor_comments 'Adding full bibliography for 1544277--1544280.cif.'
_cod_database_code 1544279
_shelx_space_group_comment
; 
The symmetry employed for this shelxl refinement is uniquely defined 
by the following loop, which should always be used as a source of 
symmetry information in preference to the above space-group names. 
They are only intended as comments. 
;
_shelx_estimated_absorpt_t_min 0.356
_shelx_estimated_absorpt_t_max 0.854
_shelxl_version_number 2013-4

loop_
_space_group_symop_operation_xyz
'x, y, z'
'-x, y, -z+1/2'
'x+1/2, y+1/2, z'
'-x+1/2, y+1/2, -z+1/2'
'-x, -y, -z'
'x, -y, z-1/2'
'-x+1/2, -y+1/2, -z'
'x+1/2, -y+1/2, z-1/2'

loop_
_atom_site_label
_atom_site_type_symbol
_atom_site_fract_x
_atom_site_fract_y
_atom_site_fract_z
_atom_site_U_iso_or_equiv
_atom_site_adp_type
_atom_site_occupancy
_atom_site_site_symmetry_order
_atom_site_calc_flag
_atom_site_refinement_flags_posn
_atom_site_refinement_flags_adp
_atom_site_refinement_flags_occupancy
_atom_site_disorder_assembly
_atom_site_disorder_group
I1 I 0.22436(2) 1.65056(2) 0.14255(2) 0.01867(3) Uani 1 1 d . . . . .
I2 I 0.23194(7) 1.31987(11) 0.15367(10) 0.0227(3) Uani 0.71(4) 1 d . . P A 1
I2A I 0.23050(15) 1.3188(2) 0.1563(2) 0.0183(6) Uani 0.29(4) 1 d . . P A 2
P1 P 0.22532(2) 1.88155(5) 0.12409(2) 0.01633(9) Uani 1 1 d . . . . .
P2 P 0.22894(2) 1.92216(5) 0.02212(2) 0.01778(9) Uani 1 1 d . . . . .
C1 C 0.28973(8) 1.94872(19) 0.16945(9) 0.0199(3) Uani 1 1 d . . . . .
H1A H 0.2879 2.0448 0.1691 0.024 Uiso 1 1 calc R U . . .
H1B H 0.2938 1.9187 0.2147 0.024 Uiso 1 1 calc R U . . .
C2 C 0.34026(8) 1.90226(19) 0.13756(9) 0.0202(4) Uani 1 1 d . . . . .
C21 C 0.38259(9) 1.8188(2) 0.17988(11) 0.0270(4) Uani 1 1 d . . . . .
H21A H 0.4111 1.7843 0.1544 0.041 Uiso 1 1 calc R U . . .
H21B H 0.3623 1.7467 0.1972 0.041 Uiso 1 1 calc R U . . .
H21C H 0.4019 1.8711 0.2155 0.041 Uiso 1 1 calc R U . . .
C31 C 0.38944(9) 1.8919(2) 0.03802(10) 0.0262(4) Uani 1 1 d . . . . .
H31A H 0.4180 1.8406 0.0658 0.039 Uiso 1 1 calc R U . . .
H31B H 0.4080 1.9682 0.0221 0.039 Uiso 1 1 calc R U . . .
H31C H 0.3725 1.8388 0.0015 0.039 Uiso 1 1 calc R U . . .
C3 C 0.34318(8) 1.93516(19) 0.07600(9) 0.0206(4) Uani 1 1 d . . . . .
C4 C 0.29635(8) 2.01839(19) 0.03928(9) 0.0212(4) Uani 1 1 d . . . . .
H4A H 0.3084 2.0481 -0.0017 0.025 Uiso 1 1 calc R U . . .
H4B H 0.2897 2.0959 0.0651 0.025 Uiso 1 1 calc R U . . .
C5 C 0.17032(8) 2.04519(19) 0.01731(9) 0.0204(4) Uani 1 1 d . . . . .
H5A H 0.1796 2.1127 0.0507 0.024 Uiso 1 1 calc R U . . .
H5B H 0.1648 2.0875 -0.0255 0.024 Uiso 1 1 calc R U . . .
C6 C 0.11661(8) 1.97205(18) 0.02819(9) 0.0199(4) Uani 1 1 d . . . . .
C61 C 0.07383(9) 1.9514(2) -0.03110(10) 0.0264(4) Uani 1 1 d . . . . .
H61A H 0.0430 1.8948 -0.0207 0.040 Uiso 1 1 calc R U . . .
H61B H 0.0929 1.9109 -0.0647 0.040 Uiso 1 1 calc R U . . .
H61C H 0.0577 2.0353 -0.0466 0.040 Uiso 1 1 calc R U . . .
C71 C 0.06282(9) 1.8451(2) 0.10391(10) 0.0259(4) Uani 1 1 d . . . . .
H71A H 0.0350 1.8313 0.0652 0.039 Uiso 1 1 calc R U . . .
H71B H 0.0442 1.8899 0.1366 0.039 Uiso 1 1 calc R U . . .
H71C H 0.0775 1.7610 0.1208 0.039 Uiso 1 1 calc R U . . .
C7 C 0.11158(8) 1.92619(18) 0.08727(9) 0.0197(4) Uani 1 1 d . . . . .
C8 C 0.15911(8) 1.9535(2) 0.14277(9) 0.0200(4) Uani 1 1 d . . . . .
H8A H 0.1490 1.9159 0.1831 0.024 Uiso 1 1 calc R U . . .
H8B H 0.1640 2.0484 0.1488 0.024 Uiso 1 1 calc R U . . .
C1S C -0.06730(9) 0.6850(2) -0.12827(11) 0.0265(4) Uani 1 1 d . U . . .
H1S H -0.1086 0.6763 -0.1469 0.032 Uiso 1 1 calc R U . B 1
Cl1 Cl -0.0303(3) 0.5429(6) -0.1473(4) 0.0331(8) Uani 0.65(4) 1 d . U P C 1
Cl2 Cl -0.0629(6) 0.7132(12) -0.0448(5) 0.0321(8) Uani 0.65(4) 1 d . U P C 1
Cl3 Cl -0.0373(4) 0.8236(9) -0.1651(4) 0.0265(7) Uani 0.65(4) 1 d . U P C 1
Cl1A Cl -0.0376(8) 0.5349(14) -0.1395(8) 0.045(2) Uani 0.35(4) 1 d . U P C 2
Cl2A Cl -0.0561(12) 0.706(2) -0.0437(10) 0.039(3) Uani 0.35(4) 1 d . U P C 2
Cl3A Cl -0.0422(7) 0.8057(17) -0.1685(8) 0.0316(17) Uani 0.35(4) 1 d . U P C 2
C2S C 0.10696(9) 0.7782(2) 0.32125(10) 0.0242(4) Uani 1 1 d . U . . .
H2S H 0.1489 0.7894 0.3359 0.029 Uiso 1 1 calc R U . D 1
Cl4 Cl 0.0738(5) 0.7158(10) 0.3852(6) 0.0350(12) Uani 0.58(4) 1 d . U P E 1
Cl5 Cl 0.0969(3) 0.6699(6) 0.2574(3) 0.0446(10) Uani 0.58(4) 1 d . U P E 1
Cl6 Cl 0.0758(7) 0.9318(9) 0.2983(4) 0.0366(12) Uani 0.58(4) 1 d . U P E 1
Cl4A Cl 0.0846(7) 0.7237(13) 0.3922(6) 0.0306(14) Uani 0.42(4) 1 d . U P E 2
Cl5A Cl 0.0887(7) 0.6661(9) 0.2582(5) 0.0580(18) Uani 0.42(4) 1 d . U P E 2
Cl6A Cl 0.0845(10) 0.9334(13) 0.2984(6) 0.040(2) Uani 0.42(4) 1 d . U P E 2

loop_
_atom_site_aniso_label
_atom_site_aniso_U_11
_atom_site_aniso_U_22
_atom_site_aniso_U_33
_atom_site_aniso_U_23
_atom_site_aniso_U_13
_atom_site_aniso_U_12
I1 0.02389(6) 0.01538(6) 0.01692(6) 0.00155(4) 0.00351(4) -0.00005(4)
I2 0.0228(4) 0.0204(6) 0.0246(3) -0.0060(5) 0.0023(2) 0.0040(4)
I2A 0.0186(9) 0.0069(11) 0.0289(9) 0.0092(11) 0.0014(6) -0.0029(7)
P1 0.0189(2) 0.0148(2) 0.0154(2) 0.00064(16) 0.00271(16) 0.00084(16)
P2 0.0213(2) 0.0168(2) 0.0154(2) 0.00094(16) 0.00305(17) 0.00197(17)
C1 0.0224(9) 0.0175(9) 0.0190(8) 0.0009(6) 0.0003(7) 0.0005(7)
C2 0.0186(8) 0.0172(9) 0.0239(9) 0.0004(7) 0.0001(7) -0.0010(7)
C21 0.0233(9) 0.0260(11) 0.0302(11) 0.0045(8) -0.0016(8) 0.0038(8)
C31 0.0222(9) 0.0270(11) 0.0306(11) -0.0020(8) 0.0077(8) 0.0002(8)
C3 0.0187(8) 0.0191(9) 0.0239(9) 0.0010(7) 0.0033(7) -0.0010(7)
C4 0.0221(9) 0.0208(9) 0.0208(9) 0.0037(7) 0.0040(7) 0.0002(7)
C5 0.0239(9) 0.0171(9) 0.0195(9) 0.0028(7) 0.0005(7) 0.0037(7)
C6 0.0201(8) 0.0156(9) 0.0234(9) 0.0008(7) 0.0005(7) 0.0034(7)
C61 0.0270(10) 0.0249(10) 0.0250(10) 0.0023(8) -0.0042(8) -0.0002(8)
C71 0.0226(9) 0.0271(11) 0.0283(10) 0.0022(8) 0.0042(8) -0.0025(8)
C7 0.0186(8) 0.0162(9) 0.0243(9) -0.0003(7) 0.0026(7) 0.0035(6)
C8 0.0203(8) 0.0214(9) 0.0190(8) -0.0010(7) 0.0053(7) 0.0029(7)
C1S 0.0235(9) 0.0248(10) 0.0298(10) -0.0056(8) -0.0007(8) -0.0003(8)
Cl1 0.0342(12) 0.0229(9) 0.0410(14) -0.0113(8) 0.0004(12) 0.0048(8)
Cl2 0.0432(18) 0.0277(11) 0.0259(11) -0.0018(7) 0.0067(11) 0.0026(11)
Cl3 0.0299(12) 0.0227(17) 0.0271(12) -0.0009(10) 0.0050(10) -0.0023(11)
Cl1A 0.058(4) 0.031(2) 0.047(3) -0.0163(18) 0.010(3) 0.000(2)
Cl2A 0.051(6) 0.035(5) 0.033(3) -0.003(3) 0.015(3) -0.007(4)
Cl3A 0.036(2) 0.026(3) 0.0309(16) -0.0053(19) 0.0006(14) -0.0075(19)
C2S 0.0252(9) 0.0242(10) 0.0238(9) -0.0024(7) 0.0050(8) 0.0006(8)
Cl4 0.046(3) 0.0295(10) 0.034(3) 0.0048(16) 0.0211(19) 0.0057(15)
Cl5 0.0765(19) 0.035(2) 0.0224(13) -0.0051(12) 0.0078(11) 0.0220(16)
Cl6 0.058(3) 0.0263(14) 0.0276(12) 0.0077(10) 0.0144(12) 0.0128(17)
Cl4A 0.047(4) 0.026(2) 0.0192(12) 0.0033(10) 0.0078(19) 0.012(2)
Cl5A 0.111(5) 0.032(2) 0.026(2) -0.0118(15) -0.007(2) -0.003(3)
Cl6A 0.061(5) 0.0257(17) 0.0358(19) -0.0003(14) 0.0190(19) 0.002(2)

loop_
_atom_type_symbol
_atom_type_description
_atom_type_scat_dispersion_real
_atom_type_scat_dispersion_imag
_atom_type_scat_source
C C 0.0033 0.0016 'International Tables Vol C Tables 4.2.6.8 and 6.1.1.4'
H H 0.0000 0.0000 'International Tables Vol C Tables 4.2.6.8 and 6.1.1.4'
P P 0.1023 0.0942 'International Tables Vol C Tables 4.2.6.8 and 6.1.1.4'
Cl Cl 0.1484 0.1585 'International Tables Vol C Tables 4.2.6.8 and 6.1.1.4'
I I -0.4742 1.8119 'International Tables Vol C Tables 4.2.6.8 and 6.1.1.4'

loop_
_geom_angle_atom_site_label_1
_geom_angle_atom_site_label_2
_geom_angle_atom_site_label_3
_geom_angle
P1 I1 I2 173.21(4)
P1 I1 I2A 174.36(9)
C1 P1 C8 114.34(9)
C1 P1 P2 107.15(7)
C8 P1 P2 106.49(7)
C1 P1 I1 108.58(6)
C8 P1 I1 109.88(7)
P2 P1 I1 110.33(2)
C4 P2 C5 104.69(9)
C4 P2 P1 93.55(6)
C5 P2 P1 93.02(6)
C2 C1 P1 107.38(13)
C2 C1 H1A 110.2
P1 C1 H1A 110.2
C2 C1 H1B 110.2
P1 C1 H1B 110.2
H1A C1 H1B 108.5
C3 C2 C21 126.13(18)
C3 C2 C1 119.36(17)
C21 C2 C1 114.50(17)
C2 C21 H21A 109.5
C2 C21 H21B 109.5
H21A C21 H21B 109.5
C2 C21 H21C 109.5
H21A C21 H21C 109.5
H21B C21 H21C 109.5
C3 C31 H31A 109.5
C3 C31 H31B 109.5
H31A C31 H31B 109.5
C3 C31 H31C 109.5
H31A C31 H31C 109.5
H31B C31 H31C 109.5
C2 C3 C31 124.82(18)
C2 C3 C4 119.82(17)
C31 C3 C4 115.33(17)
C3 C4 P2 109.68(13)
C3 C4 H4A 109.7
P2 C4 H4A 109.7
C3 C4 H4B 109.7
P2 C4 H4B 109.7
H4A C4 H4B 108.2
C6 C5 P2 106.35(13)
C6 C5 H5A 110.5
P2 C5 H5A 110.5
C6 C5 H5B 110.5
P2 C5 H5B 110.5
H5A C5 H5B 108.7
C7 C6 C61 125.20(18)
C7 C6 C5 119.69(17)
C61 C6 C5 115.03(17)
C6 C61 H61A 109.5
C6 C61 H61B 109.5
H61A C61 H61B 109.5
C6 C61 H61C 109.5
H61A C61 H61C 109.5
H61B C61 H61C 109.5
C7 C71 H71A 109.5
C7 C71 H71B 109.5
H71A C71 H71B 109.5
C7 C71 H71C 109.5
H71A C71 H71C 109.5
H71B C71 H71C 109.5
C6 C7 C71 125.32(18)
C6 C7 C8 119.18(17)
C71 C7 C8 115.48(17)
C7 C8 P1 108.73(13)
C7 C8 H8A 109.9
P1 C8 H8A 109.9
C7 C8 H8B 109.9
P1 C8 H8B 109.9
H8A C8 H8B 108.3
Cl3A C1S Cl1A 114.9(9)
Cl3A C1S Cl2A 113.9(10)
Cl1A C1S Cl2A 103.8(11)
Cl2 C1S Cl1 113.3(5)
Cl2 C1S Cl3 108.7(5)
Cl1 C1S Cl3 108.7(4)
Cl2 C1S H1S 108.7
Cl1 C1S H1S 108.7
Cl3 C1S H1S 108.7
Cl6A C2S Cl4A 114.7(7)
Cl6A C2S Cl5A 111.3(6)
Cl4A C2S Cl5A 111.0(5)
Cl5 C2S Cl4 109.0(4)
Cl5 C2S Cl6 110.9(4)
Cl4 C2S Cl6 108.6(6)
Cl5 C2S H2S 109.5
Cl4 C2S H2S 109.5
Cl6 C2S H2S 109.5

loop_
_geom_bond_atom_site_label_1
_geom_bond_atom_site_label_2
_geom_bond_distance
I1 P1 2.4110(5)
I1 I2 3.4169(12)
I1 I2A 3.431(2)
P1 C1 1.8118(19)
P1 C8 1.8190(19)
P1 P2 2.1913(7)
P2 C4 1.864(2)
P2 C5 1.8668(19)
C1 C2 1.522(3)
C1 H1A 0.9900
C1 H1B 0.9900
C2 C3 1.345(3)
C2 C21 1.508(3)
C21 H21A 0.9800
C21 H21B 0.9800
C21 H21C 0.9800
C31 C3 1.505(3)
C31 H31A 0.9800
C31 H31B 0.9800
C31 H31C 0.9800
C3 C4 1.519(3)
C4 H4A 0.9900
C4 H4B 0.9900
C5 C6 1.517(3)
C5 H5A 0.9900
C5 H5B 0.9900
C6 C7 1.346(3)
C6 C61 1.502(3)
C61 H61A 0.9800
C61 H61B 0.9800
C61 H61C 0.9800
C71 C7 1.501(3)
C71 H71A 0.9800
C71 H71B 0.9800
C71 H71C 0.9800
C7 C8 1.524(3)
C8 H8A 0.9900
C8 H8B 0.9900
C1S Cl3A 1.657(18)
C1S Cl1A 1.727(12)
C1S Cl2 1.762(11)
C1S Cl2A 1.77(2)
C1S Cl1 1.777(6)
C1S Cl3 1.814(9)
C1S H1S 1.0000
C2S Cl6A 1.730(13)
C2S Cl5 1.733(6)
C2S Cl4A 1.739(14)
C2S Cl5A 1.762(9)
C2S Cl4 1.765(10)
C2S Cl6 1.782(9)
C2S H2S 1.0000
